data_5000208
loop_
_publ_author_name
'Chevrier, G.'
'Giester, G.'
'Heger, G.'
'Jarosch, D.'
'Wildner, M.'
'Zemann, J.'

_publ_section_title
;
 Neutron single-crystal refinement of cerussite, PbCO~3~, and comparison with
 other aragonite-type carbonates
;
_journal_coden_ASTM ZEKRDZ
_journal_name_full 'Zeitschrift f\"ur Kristallographie'
_journal_page_first 67
_journal_page_last 74
_journal_paper_doi 10.1524/zkri.1992.199.1-2.67
_journal_volume 199
_journal_year 1992
_chemical_compound_source 'Pribram, Czech Republic'
_chemical_formula_sum 'C O3 Pb'
_chemical_name_mineral Cerussite
_chemical_name_systematic 'Lead carbonate'
_space_group_crystal_system orthorhombic
_space_group_IT_number 62
_space_group_name_Hall '-P 2n 2a'
_space_group_name_H-M_alt 'P m c n'
_cell_angle_alpha 90
_cell_angle_beta 90
_cell_angle_gamma 90
_cell_formula_units_Z 4
_cell_length_a 5.179(1)
_cell_length_b 8.492(3)
_cell_length_c 6.141(2)
_cell_volume 270.1
_cod_duplicate_entry 9008411
_cod_depositor_comments
;
 Merging entries 5000208 and 9008411. Marking entry 5000208 as a duplicate
 of entry 9008411. Marking entries 5000208 and 9008411 as being related
 to AMCSD entry 0011016.

 Antanas Vaitkus,
 2018-07-06
;
_cod_database_code 5000208

loop_
_space_group_symop_id
_space_group_symop_operation_xyz
1 x,y,z
2 -x+1/2,-y+1/2,z+1/2
3 x+1/2,-y,-z
4 -x,y+1/2,-z+1/2
5 -x,-y,-z
6 x+1/2,y+1/2,-z+1/2
7 -x+1/2,y,z
8 x,-y+1/2,z+1/2

loop_
_atom_site_aniso_label
_atom_site_aniso_U_11
_atom_site_aniso_U_22
_atom_site_aniso_U_33
_atom_site_aniso_U_12
_atom_site_aniso_U_13
_atom_site_aniso_U_23
Pb 0.01150 0.01010 0.01100 0.00000 0.00000 0.00010
C 0.00980 0.01070 0.00870 0.00000 0.00000 0.00000
O1 0.02060 0.01160 0.01830 0.00000 0.00000 0.00280
O2 0.01100 0.01810 0.02160 0.00320 0.00110 -0.00330

loop_
_atom_site_label
_atom_site_type_symbol
_atom_site_symmetry_multiplicity
_atom_site_Wyckoff_symbol
_atom_site_fract_x
_atom_site_fract_y
_atom_site_fract_z
_atom_site_occupancy
_atom_site_calc_flag
Pb Pb2+ 4 c 0.25 0.41702(7) 0.24560(12) 1 d
C C4+ 4 c 0.25 0.76221(11) 0.08718(15) 1 d
O1 O2- 4 c 0.25 0.91299(14) 0.09649(20) 1 d
O2 O2- 8 d 0.46445(14) 0.68597(9) 0.08893(14) 1 d

loop_
_atom_type_symbol
_atom_type_oxidation_number
Pb2+ 2
C4+ 4
O2- -2

loop_
_cod_related_entry_id
_cod_related_entry_database
_cod_related_entry_code
1 AMCSD 0011016
